data_7117981
loop_
_publ_author_name
'Amberle R. Browne'
'Nihal Deligonul'
'Bryce L. Anderson'
'Matthias Zeller'
'Allen D. Hunter'
'Thomas G. Gray'

_publ_section_title
;
 Cyclometalated (boroxinato)gold(III) complexes from arrested
 transmetalation
;
_journal_name_full Chem.Commun.
_journal_page_first 15800
_journal_paper_doi 10.1039/C5cc05200A
_journal_volume 51
_journal_year 2015
_chemical_formula_sum 'C30 H32 Au B2 N O5'
_chemical_formula_weight 705.15
_chemical_name_systematic
;
 ?
;
_space_group_crystal_system monoclinic
_space_group_IT_number 14
_space_group_name_Hall '-P 2ybc'
_space_group_name_H-M_alt 'P 1 21/c 1'
_symmetry_space_group_name_Hall '-P 2ybc'
_symmetry_space_group_name_H-M 'P 1 21/c 1'
_atom_sites_solution_hydrogens geom
_atom_sites_solution_primary direct
_atom_sites_solution_secondary difmap
_audit_creation_method SHELXL-2012
_audit_update_record
;
2015-06-23 deposited with the CCDC.
2015-09-08 downloaded from the CCDC.
;
_cell_angle_alpha 90
_cell_angle_beta 98.365(3)
_cell_angle_gamma 90
_cell_formula_units_Z 4
_cell_length_a 16.224(2)
_cell_length_b 13.4035(19)
_cell_length_c 13.0086(18)
_cell_measurement_reflns_used 3193
_cell_measurement_temperature 100(2)
_cell_measurement_theta_max 27.1111
_cell_measurement_theta_min 2.1947
_cell_volume 2798.7(7)
_computing_cell_refinement 'SAINT V8.30C (Bruker, 2013)'
_computing_data_collection 'Apex2 v2013.4-1 (Bruker, 2013)'
_computing_data_reduction 'SAINT V8.30C (Bruker, 2013)'
_computing_molecular_graphics 'Shelxtl (Bruker, 2003)'
_computing_publication_material 'Shelxtl (Bruker, 2003)'
_computing_structure_refinement
;  
SHELXL-2013 (Sheldrick, 2013), 
SHELXLE Rev609 (H\"ubschle et al., 2011)
;
_computing_structure_solution 'SHELXS-97 (Sheldrick, 2008)'
_diffrn_ambient_temperature 100(2)
_diffrn_measured_fraction_theta_full 0.990
_diffrn_measured_fraction_theta_max 0.871
_diffrn_measurement_device_type 'Bruker AXS SMART APEX CCD diffractometer'
_diffrn_measurement_method 'omega and phi scans'
_diffrn_radiation_type MoK\a
_diffrn_radiation_wavelength 0.71073
_diffrn_reflns_av_R_equivalents 0.0422
_diffrn_reflns_av_unetI/netI 0.0691
_diffrn_reflns_laue_measured_fraction_full 0.990
_diffrn_reflns_laue_measured_fraction_max 0.871
_diffrn_reflns_limit_h_max 22
_diffrn_reflns_limit_h_min -23
_diffrn_reflns_limit_k_max 19
_diffrn_reflns_limit_k_min 0
_diffrn_reflns_limit_l_max 18
_diffrn_reflns_limit_l_min 0
_diffrn_reflns_number 15283
_diffrn_reflns_point_group_measured_fraction_full 0.990
_diffrn_reflns_point_group_measured_fraction_max 0.871
_diffrn_reflns_theta_full 25.242
_diffrn_reflns_theta_max 31.257
_diffrn_reflns_theta_min 2.416
_diffrn_source 'fine focus sealed tube'
_exptl_absorpt_coefficient_mu 5.297
_exptl_absorpt_correction_T_max 0.746206
_exptl_absorpt_correction_T_min 0.526189
_exptl_absorpt_correction_type multi-scan
_exptl_absorpt_process_details 'TWINABS (Sheldrick, 2012)'
_exptl_crystal_colour colourless
_exptl_crystal_density_diffrn 1.674
_exptl_crystal_description plate
_exptl_crystal_F_000 1392
_exptl_crystal_size_max 0.200
_exptl_crystal_size_mid 0.150
_exptl_crystal_size_min 0.060
_refine_diff_density_max 3.791
_refine_diff_density_min -1.575
_refine_diff_density_rms 0.195
_refine_ls_extinction_coef .
_refine_ls_extinction_method none
_refine_ls_goodness_of_fit_ref 1.011
_refine_ls_hydrogen_treatment constr
_refine_ls_matrix_type full
_refine_ls_number_parameters 358
_refine_ls_number_reflns 7952
_refine_ls_number_restraints 0
_refine_ls_restrained_S_all 1.011
_refine_ls_R_factor_all 0.0692
_refine_ls_R_factor_gt 0.0447
_refine_ls_shift/su_max 0.000
_refine_ls_shift/su_mean 0.000
_refine_ls_structure_factor_coef Fsqd
_refine_ls_weighting_details
;
 w=1/[\s^2^(Fo^2^)+(0.0525P)^2^]
 where P=(Fo^2^+2Fc^2^)/3
;
_refine_ls_weighting_scheme calc
_refine_ls_wR_factor_gt 0.0911
_refine_ls_wR_factor_ref 0.0993
_reflns_Friedel_coverage 0.000
_reflns_friedel_fraction_full .
_reflns_friedel_fraction_max .
_reflns_number_gt 6119
_reflns_number_total 7952
_reflns_threshold_expression 'I > 2\s(I)'
_cod_data_source_file c5cc05200a2.cif
_cod_data_source_block 13mz167_0m
_cod_original_cell_volume 2798.8(7)
_cod_database_code 7117981
_shelx_space_group_comment
;
The symmetry employed for this shelxl refinement is uniquely defined
by the following loop, which should always be used as a source of
symmetry information in preference to the above space-group names.
They are only intended as comments.
;
_shelx_estimated_absorpt_t_min 0.417
_shelx_estimated_absorpt_t_max 0.742
_shelxl_version_number 2012-9

loop_
_space_group_symop_operation_xyz
'x, y, z'
'-x, y+1/2, -z+1/2'
'-x, -y, -z'
'x, -y-1/2, z-1/2'

loop_
_atom_site_label
_atom_site_type_symbol
_atom_site_fract_x
_atom_site_fract_y
_atom_site_fract_z
_atom_site_U_iso_or_equiv
_atom_site_adp_type
_atom_site_occupancy
_atom_site_site_symmetry_order
_atom_site_calc_flag
_atom_site_refinement_flags_posn
_atom_site_refinement_flags_adp
_atom_site_refinement_flags_occupancy
_atom_site_disorder_assembly
_atom_site_disorder_group
Au1 Au 0.41604(2) 0.45304(2) 0.67837(2) 0.01758(6) Uani 1 1 d . . . . .
O1 O 0.5153(3) 0.4126(3) 0.6077(3) 0.0236(9) Uani 1 1 d . . . . .
O2 O 0.4301(2) 0.3512(3) 0.4529(3) 0.0194(9) Uani 1 1 d . . . . .
O3 O 0.3325(2) 0.3913(3) 0.5720(3) 0.0210(9) Uani 1 1 d . . . . .
O4 O 0.8047(2) 0.2544(3) 0.3503(3) 0.0240(9) Uani 1 1 d . . . . .
O5 O 0.0707(3) 0.3031(4) 0.1572(3) 0.0348(12) Uani 1 1 d . . . . .
N1 N 0.4908(3) 0.5222(3) 0.7945(4) 0.0189(10) Uani 1 1 d . . . . .
C1 C 0.5735(4) 0.5293(5) 0.7997(5) 0.0288(15) Uani 1 1 d . . . . .
H1 H 0.6000 0.4999 0.7465 0.035 Uiso 1 1 calc R U . . .
C2 C 0.6212(4) 0.5784(5) 0.8806(5) 0.0278(14) Uani 1 1 d . . . . .
H2 H 0.6800 0.5827 0.8839 0.033 Uiso 1 1 calc R U . . .
C3 C 0.5817(4) 0.6212(4) 0.9567(4) 0.0273(13) Uani 1 1 d . . . . .
H3 H 0.6136 0.6549 1.0132 0.033 Uiso 1 1 calc R U . . .
C4 C 0.4968(4) 0.6154(4) 0.9513(5) 0.0234(13) Uani 1 1 d . . . . .
H4 H 0.4699 0.6445 1.0042 0.028 Uiso 1 1 calc R U . . .
C5 C 0.4500(4) 0.5661(4) 0.8670(5) 0.0202(13) Uani 1 1 d . . . . .
C6 C 0.3598(4) 0.5535(4) 0.8486(5) 0.0202(12) Uani 1 1 d . . . . .
C7 C 0.3038(4) 0.5948(5) 0.9097(5) 0.0296(15) Uani 1 1 d . . . . .
H7 H 0.3239 0.6318 0.9704 0.035 Uiso 1 1 calc R U . . .
C8 C 0.2198(4) 0.5812(5) 0.8811(5) 0.0312(16) Uani 1 1 d . . . . .
H8 H 0.1826 0.6090 0.9235 0.037 Uiso 1 1 calc R U . . .
C9 C 0.1869(4) 0.5287(5) 0.7931(5) 0.0283(15) Uani 1 1 d . . . . .
C10 C 0.2429(4) 0.4878(5) 0.7312(5) 0.0251(14) Uani 1 1 d . . . . .
H10 H 0.2221 0.4516 0.6702 0.030 Uiso 1 1 calc R U . . .
C11 C 0.3277(4) 0.4999(4) 0.7586(5) 0.0213(13) Uani 1 1 d . . . . .
C12 C 0.0948(4) 0.5183(6) 0.7581(6) 0.0392(18) Uani 1 1 d . . . . .
H12A H 0.0800 0.5513 0.6908 0.059 Uiso 1 1 calc R U . . .
H12B H 0.0643 0.5494 0.8094 0.059 Uiso 1 1 calc R U . . .
H12C H 0.0803 0.4474 0.7514 0.059 Uiso 1 1 calc R U . . .
C13 C 0.5865(4) 0.3419(4) 0.4638(4) 0.0185(11) Uani 1 1 d . . . . .
C14 C 0.5817(4) 0.2867(4) 0.3718(4) 0.0167(10) Uani 1 1 d . . . . .
H14 H 0.5282 0.2702 0.3361 0.020 Uiso 1 1 calc R U . . .
C15 C 0.6515(4) 0.2547(4) 0.3300(5) 0.0199(11) Uani 1 1 d . . . . .
H15 H 0.6457 0.2161 0.2682 0.024 Uiso 1 1 calc R U . . .
C16 C 0.7309(4) 0.2813(4) 0.3821(4) 0.0201(12) Uani 1 1 d . . . . .
C17 C 0.7372(4) 0.3373(4) 0.4724(4) 0.0201(12) Uani 1 1 d . . . . .
H17 H 0.7906 0.3553 0.5075 0.024 Uiso 1 1 calc R U . . .
C18 C 0.6671(4) 0.3670(4) 0.5116(4) 0.0202(12) Uani 1 1 d . . . . .
H18 H 0.6733 0.4060 0.5733 0.024 Uiso 1 1 calc R U . . .
C19 C 0.8046(4) 0.1781(5) 0.2709(4) 0.0235(13) Uani 1 1 d . . . . .
H19 H 0.7616 0.1946 0.2101 0.028 Uiso 1 1 calc R U . . .
C20 C 0.8895(4) 0.1799(6) 0.2380(5) 0.0357(17) Uani 1 1 d . . . . .
H20A H 0.8924 0.1293 0.1842 0.053 Uiso 1 1 calc R U . . .
H20B H 0.9317 0.1655 0.2981 0.053 Uiso 1 1 calc R U . . .
H20C H 0.8999 0.2459 0.2103 0.053 Uiso 1 1 calc R U . . .
C21 C 0.7850(5) 0.0780(5) 0.3146(6) 0.0326(16) Uani 1 1 d . . . . .
H21A H 0.7318 0.0818 0.3416 0.049 Uiso 1 1 calc R U . . .
H21B H 0.8293 0.0597 0.3709 0.049 Uiso 1 1 calc R U . . .
H21C H 0.7813 0.0275 0.2596 0.049 Uiso 1 1 calc R U . . .
C22 C 0.2756(3) 0.3433(4) 0.3900(4) 0.0180(12) Uani 1 1 d . . . . .
C23 C 0.1959(4) 0.3816(4) 0.3967(5) 0.0222(13) Uani 1 1 d . . . . .
H23 H 0.1873 0.4181 0.4569 0.027 Uiso 1 1 calc R U . . .
C24 C 0.1296(4) 0.3678(5) 0.3184(5) 0.0252(13) Uani 1 1 d . . . . .
H24 H 0.0763 0.3945 0.3249 0.030 Uiso 1 1 calc R U . . .
C25 C 0.1415(4) 0.3146(5) 0.2298(5) 0.0246(13) Uani 1 1 d . . . . .
C26 C 0.2196(4) 0.2759(5) 0.2204(5) 0.0240(13) Uani 1 1 d . . . . .
H26 H 0.2281 0.2398 0.1600 0.029 Uiso 1 1 calc R U . . .
C27 C 0.2844(4) 0.2909(4) 0.3001(5) 0.0211(12) Uani 1 1 d . . . . .
H27 H 0.3376 0.2642 0.2931 0.025 Uiso 1 1 calc R U . . .
C28 C 0.0799(4) 0.2694(5) 0.0541(5) 0.0305(16) Uani 1 1 d . . . . .
H28 H 0.1198 0.2121 0.0593 0.037 Uiso 1 1 calc R U . . .
C29 C 0.1130(5) 0.3531(5) -0.0062(5) 0.0416(18) Uani 1 1 d . . . . .
H29A H 0.1247 0.3278 -0.0733 0.062 Uiso 1 1 calc R U . . .
H29B H 0.1644 0.3794 0.0334 0.062 Uiso 1 1 calc R U . . .
H29C H 0.0714 0.4065 -0.0178 0.062 Uiso 1 1 calc R U . . .
C30 C -0.0053(4) 0.2336(6) 0.0064(5) 0.051(2) Uani 1 1 d . . . . .
H30A H -0.0454 0.2885 0.0056 0.076 Uiso 1 1 calc R U . . .
H30B H -0.0225 0.1782 0.0476 0.076 Uiso 1 1 calc R U . . .
H30C H -0.0034 0.2110 -0.0648 0.076 Uiso 1 1 calc R U . . .
B1 B 0.5068(4) 0.3727(5) 0.5136(5) 0.0179(13) Uani 1 1 d . . . . .
B2 B 0.3503(4) 0.3638(5) 0.4786(5) 0.0188(13) Uani 1 1 d . . . . .

loop_
_atom_site_aniso_label
_atom_site_aniso_U_11
_atom_site_aniso_U_22
_atom_site_aniso_U_33
_atom_site_aniso_U_23
_atom_site_aniso_U_13
_atom_site_aniso_U_12
Au1 0.02284(10) 0.01731(10) 0.01291(10) -0.00104(10) 0.00363(9) 0.00237(11)
O1 0.021(2) 0.029(2) 0.021(2) -0.0032(19) 0.0030(18) -0.0002(18)
O2 0.023(2) 0.021(2) 0.0149(19) -0.0006(16) 0.0042(16) 0.0006(17)
O3 0.020(2) 0.025(2) 0.018(2) -0.0018(17) 0.0002(17) 0.0005(17)
O4 0.017(2) 0.032(2) 0.023(2) -0.0031(19) 0.0064(18) 0.0016(18)
O5 0.018(2) 0.066(3) 0.020(2) -0.009(2) 0.0024(19) -0.001(2)
N1 0.027(3) 0.015(2) 0.014(2) 0.0016(18) 0.002(2) 0.0017(19)
C1 0.034(4) 0.033(4) 0.019(3) 0.005(2) 0.005(3) -0.001(3)
C2 0.026(3) 0.027(3) 0.030(4) 0.007(3) 0.004(3) -0.005(3)
C3 0.037(4) 0.025(3) 0.018(3) -0.002(2) -0.001(3) -0.002(3)
C4 0.036(4) 0.018(3) 0.017(3) -0.003(2) 0.006(3) 0.006(3)
C5 0.029(3) 0.017(3) 0.015(3) 0.003(2) 0.007(2) 0.007(2)
C6 0.027(3) 0.016(3) 0.018(3) 0.004(2) 0.004(2) 0.012(3)
C7 0.044(4) 0.030(4) 0.014(3) -0.004(3) 0.003(3) 0.005(3)
C8 0.031(4) 0.043(4) 0.022(3) -0.004(3) 0.011(3) 0.009(3)
C9 0.033(4) 0.030(4) 0.023(3) 0.005(3) 0.009(3) 0.006(3)
C10 0.030(3) 0.024(3) 0.023(3) 0.003(3) 0.008(3) 0.006(3)
C11 0.028(3) 0.018(3) 0.019(3) 0.004(2) 0.008(3) 0.005(2)
C12 0.028(4) 0.055(5) 0.035(4) -0.005(3) 0.004(3) 0.004(3)
C13 0.024(3) 0.016(3) 0.015(3) 0.004(2) 0.003(2) 0.002(3)
C14 0.019(3) 0.016(2) 0.014(3) 0.004(2) -0.001(2) -0.004(2)
C15 0.028(3) 0.018(3) 0.013(3) 0.000(2) 0.001(3) 0.005(2)
C16 0.026(3) 0.023(3) 0.012(3) 0.004(2) 0.007(2) 0.001(2)
C17 0.022(3) 0.022(3) 0.014(3) -0.001(2) -0.003(2) -0.005(2)
C18 0.030(3) 0.018(3) 0.012(3) 0.000(2) 0.002(2) 0.002(2)
C19 0.027(3) 0.030(3) 0.015(3) -0.002(2) 0.006(2) 0.004(3)
C20 0.033(4) 0.048(4) 0.028(4) -0.001(3) 0.012(3) 0.002(3)
C21 0.035(4) 0.032(4) 0.033(4) 0.002(3) 0.011(3) 0.006(3)
C22 0.018(3) 0.018(3) 0.020(3) 0.003(2) 0.007(2) -0.002(2)
C23 0.028(3) 0.023(3) 0.017(3) -0.003(2) 0.007(2) -0.002(3)
C24 0.019(3) 0.036(4) 0.022(3) -0.001(3) 0.005(2) 0.004(3)
C25 0.023(3) 0.027(3) 0.023(3) -0.002(3) 0.002(3) -0.009(3)
C26 0.025(3) 0.028(3) 0.018(3) -0.002(3) 0.003(2) -0.002(3)
C27 0.020(3) 0.022(3) 0.022(3) -0.003(2) 0.006(2) 0.001(2)
C28 0.021(3) 0.044(4) 0.025(3) -0.004(3) -0.001(3) -0.004(3)
C29 0.055(5) 0.042(4) 0.028(4) -0.006(3) 0.004(3) -0.001(4)
C30 0.030(4) 0.095(7) 0.025(4) -0.018(4) 0.000(3) -0.010(4)
B1 0.023(3) 0.015(3) 0.016(3) 0.006(3) 0.003(3) 0.003(3)
B2 0.024(3) 0.015(3) 0.017(3) 0.001(3) 0.002(3) -0.001(3)

loop_
_atom_type_symbol
_atom_type_description
_atom_type_scat_dispersion_real
_atom_type_scat_dispersion_imag
_atom_type_scat_source
C C 0.0033 0.0016 'International Tables Vol C Tables 4.2.6.8 and 6.1.1.4'
H H 0.0000 0.0000 'International Tables Vol C Tables 4.2.6.8 and 6.1.1.4'
N N 0.0061 0.0033 'International Tables Vol C Tables 4.2.6.8 and 6.1.1.4'
O O 0.0106 0.0060 'International Tables Vol C Tables 4.2.6.8 and 6.1.1.4'
Au Au -2.0133 8.8022 'International Tables Vol C Tables 4.2.6.8 and 6.1.1.4'
B B 0.0013 0.0007 'International Tables Vol C Tables 4.2.6.8 and 6.1.1.4'

loop_
_geom_angle_atom_site_label_1
_geom_angle_atom_site_label_2
_geom_angle_atom_site_label_3
_geom_angle
_geom_angle_site_symmetry_1
_geom_angle_site_symmetry_3
O3 Au1 C11 91.5(2) . .
O3 Au1 N1 173.62(18) . .
C11 Au1 N1 82.1(2) . .
O3 Au1 O1 94.56(16) . .
C11 Au1 O1 173.9(2) . .
N1 Au1 O1 91.80(18) . .
B1 O1 Au1 122.7(4) . .
B2 O2 B1 128.2(5) . .
B2 O3 Au1 122.3(4) . .
C16 O4 C19 119.3(5) . .
C25 O5 C28 118.8(5) . .
C1 N1 C5 121.3(5) . .
C1 N1 Au1 124.0(4) . .
C5 N1 Au1 114.6(4) . .
N1 C1 C2 121.3(6) . .
N1 C1 H1 119.4 . .
C2 C1 H1 119.4 . .
C3 C2 C1 118.5(6) . .
C3 C2 H2 120.7 . .
C1 C2 H2 120.7 . .
C4 C3 C2 120.6(6) . .
C4 C3 H3 119.7 . .
C2 C3 H3 119.7 . .
C3 C4 C5 119.4(6) . .
C3 C4 H4 120.3 . .
C5 C4 H4 120.3 . .
N1 C5 C4 118.8(6) . .
N1 C5 C6 114.4(5) . .
C4 C5 C6 126.8(5) . .
C7 C6 C11 118.7(6) . .
C7 C6 C5 125.3(6) . .
C11 C6 C5 115.9(5) . .
C8 C7 C6 119.6(6) . .
C8 C7 H7 120.2 . .
C6 C7 H7 120.2 . .
C7 C8 C9 122.7(6) . .
C7 C8 H8 118.7 . .
C9 C8 H8 118.7 . .
C8 C9 C10 117.9(6) . .
C8 C9 C12 122.9(6) . .
C10 C9 C12 119.1(6) . .
C11 C10 C9 120.6(6) . .
C11 C10 H10 119.7 . .
C9 C10 H10 119.7 . .
C10 C11 C6 120.6(5) . .
C10 C11 Au1 126.4(5) . .
C6 C11 Au1 112.9(4) . .
C9 C12 H12A 109.5 . .
C9 C12 H12B 109.5 . .
H12A C12 H12B 109.5 . .
C9 C12 H12C 109.5 . .
H12A C12 H12C 109.5 . .
H12B C12 H12C 109.5 . .
C14 C13 C18 116.0(5) . .
C14 C13 B1 122.7(6) . .
C18 C13 B1 121.2(5) . .
C15 C14 C13 123.3(6) . .
C15 C14 H14 118.3 . .
C13 C14 H14 118.3 . .
C14 C15 C16 118.2(5) . .
C14 C15 H15 120.9 . .
C16 C15 H15 120.9 . .
O4 C16 C17 116.1(5) . .
O4 C16 C15 124.4(5) . .
C17 C16 C15 119.5(5) . .
C18 C17 C16 120.7(6) . .
C18 C17 H17 119.6 . .
C16 C17 H17 119.6 . .
C17 C18 C13 122.2(5) . .
C17 C18 H18 118.9 . .
C13 C18 H18 118.9 . .
O4 C19 C20 106.5(5) . .
O4 C19 C21 109.7(5) . .
C20 C19 C21 111.9(5) . .
O4 C19 H19 109.5 . .
C20 C19 H19 109.5 . .
C21 C19 H19 109.5 . .
C19 C20 H20A 109.5 . .
C19 C20 H20B 109.5 . .
H20A C20 H20B 109.5 . .
C19 C20 H20C 109.5 . .
H20A C20 H20C 109.5 . .
H20B C20 H20C 109.5 . .
C19 C21 H21A 109.5 . .
C19 C21 H21B 109.5 . .
H21A C21 H21B 109.5 . .
C19 C21 H21C 109.5 . .
H21A C21 H21C 109.5 . .
H21B C21 H21C 109.5 . .
C27 C22 C23 116.4(5) . .
C27 C22 B2 122.9(5) . .
C23 C22 B2 120.6(5) . .
C24 C23 C22 122.0(5) . .
C24 C23 H23 119.0 . .
C22 C23 H23 119.0 . .
C23 C24 C25 119.4(5) . .
C23 C24 H24 120.3 . .
C25 C24 H24 120.3 . .
O5 C25 C26 125.0(6) . .
O5 C25 C24 114.8(5) . .
C26 C25 C24 120.1(6) . .
C27 C26 C25 119.0(6) . .
C27 C26 H26 120.5 . .
C25 C26 H26 120.5 . .
C26 C27 C22 123.0(6) . .
C26 C27 H27 118.5 . .
C22 C27 H27 118.5 . .
O5 C28 C30 105.6(5) . .
O5 C28 C29 110.0(5) . .
C30 C28 C29 113.4(6) . .
O5 C28 H28 109.3 . .
C30 C28 H28 109.3 . .
C29 C28 H28 109.3 . .
C28 C29 H29A 109.5 . .
C28 C29 H29B 109.5 . .
H29A C29 H29B 109.5 . .
C28 C29 H29C 109.5 . .
H29A C29 H29C 109.5 . .
H29B C29 H29C 109.5 . .
C28 C30 H30A 109.5 . .
C28 C30 H30B 109.5 . .
H30A C30 H30B 109.5 . .
C28 C30 H30C 109.5 . .
H30A C30 H30C 109.5 . .
H30B C30 H30C 109.5 . .
O1 B1 O2 124.6(5) . .
O1 B1 C13 120.1(6) . .
O2 B1 C13 115.2(5) . .
O3 B2 O2 125.5(6) . .
O3 B2 C22 117.9(5) . .
O2 B2 C22 116.6(5) . .

loop_
_geom_bond_atom_site_label_1
_geom_bond_atom_site_label_2
_geom_bond_distance
_geom_bond_site_symmetry_2
Au1 O3 1.972(4) .
Au1 C11 1.992(6) .
Au1 N1 2.020(5) .
Au1 O1 2.041(4) .
O1 B1 1.324(8) .
O2 B2 1.394(7) .
O2 B1 1.403(8) .
O3 B2 1.340(7) .
O4 C16 1.370(7) .
O4 C19 1.453(7) .
O5 C25 1.385(7) .
O5 C28 1.444(7) .
N1 C1 1.337(8) .
N1 C5 1.362(7) .
C1 C2 1.380(9) .
C1 H1 0.9500 .
C2 C3 1.379(9) .
C2 H2 0.9500 .
C3 C4 1.371(9) .
C3 H3 0.9500 .
C4 C5 1.405(9) .
C4 H4 0.9500 .
C5 C6 1.459(9) .
C6 C7 1.405(8) .
C6 C11 1.407(9) .
C7 C8 1.372(9) .
C7 H7 0.9500 .
C8 C9 1.383(10) .
C8 H8 0.9500 .
C9 C10 1.410(8) .
C9 C12 1.504(9) .
C10 C11 1.380(9) .
C10 H10 0.9500 .
C12 H12A 0.9800 .
C12 H12B 0.9800 .
C12 H12C 0.9800 .
C13 C14 1.399(7) .
C13 C18 1.405(8) .
C13 B1 1.585(9) .
C14 C15 1.392(8) .
C14 H14 0.9500 .
C15 C16 1.412(8) .
C15 H15 0.9500 .
C16 C17 1.385(8) .
C17 C18 1.371(8) .
C17 H17 0.9500 .
C18 H18 0.9500 .
C19 C20 1.502(8) .
C19 C21 1.508(8) .
C19 H19 1.0000 .
C20 H20A 0.9800 .
C20 H20B 0.9800 .
C20 H20C 0.9800 .
C21 H21A 0.9800 .
C21 H21B 0.9800 .
C21 H21C 0.9800 .
C22 C27 1.389(8) .
C22 C23 1.406(8) .
C22 B2 1.571(9) .
C23 C24 1.382(8) .
C23 H23 0.9500 .
C24 C25 1.393(8) .
C24 H24 0.9500 .
C25 C26 1.390(8) .
C26 C27 1.380(8) .
C26 H26 0.9500 .
C27 H27 0.9500 .
C28 C30 1.508(9) .
C28 C29 1.512(9) .
C28 H28 1.0000 .
C29 H29A 0.9800 .
C29 H29B 0.9800 .
C29 H29C 0.9800 .
C30 H30A 0.9800 .
C30 H30B 0.9800 .
C30 H30C 0.9800 .

loop_
_geom_torsion_atom_site_label_1
_geom_torsion_atom_site_label_2
_geom_torsion_atom_site_label_3
_geom_torsion_atom_site_label_4
_geom_torsion
_geom_torsion_site_symmetry_1
_geom_torsion_site_symmetry_2
_geom_torsion_site_symmetry_3
_geom_torsion_site_symmetry_4
C5 N1 C1 C2 2.3(9) . . . .
Au1 N1 C1 C2 179.3(5) . . . .
N1 C1 C2 C3 -0.4(9) . . . .
C1 C2 C3 C4 -0.4(9) . . . .
C2 C3 C4 C5 -0.5(9) . . . .
C1 N1 C5 C4 -3.2(8) . . . .
Au1 N1 C5 C4 179.5(4) . . . .
C1 N1 C5 C6 178.4(5) . . . .
Au1 N1 C5 C6 1.1(6) . . . .
C3 C4 C5 N1 2.3(8) . . . .
C3 C4 C5 C6 -179.6(5) . . . .
N1 C5 C6 C7 -177.4(6) . . . .
C4 C5 C6 C7 4.3(10) . . . .
N1 C5 C6 C11 -1.1(7) . . . .
C4 C5 C6 C11 -179.3(5) . . . .
C11 C6 C7 C8 0.6(9) . . . .
C5 C6 C7 C8 176.9(6) . . . .
C6 C7 C8 C9 -0.6(11) . . . .
C7 C8 C9 C10 0.1(11) . . . .
C7 C8 C9 C12 -176.6(7) . . . .
C8 C9 C10 C11 0.2(10) . . . .
C12 C9 C10 C11 177.1(6) . . . .
C9 C10 C11 C6 -0.2(9) . . . .
C9 C10 C11 Au1 -177.2(5) . . . .
C7 C6 C11 C10 -0.3(9) . . . .
C5 C6 C11 C10 -176.9(5) . . . .
C7 C6 C11 Au1 177.1(4) . . . .
C5 C6 C11 Au1 0.5(6) . . . .
C18 C13 C14 C15 2.0(8) . . . .
B1 C13 C14 C15 -176.6(5) . . . .
C13 C14 C15 C16 -1.4(8) . . . .
C19 O4 C16 C17 166.3(5) . . . .
C19 O4 C16 C15 -12.9(8) . . . .
C14 C15 C16 O4 179.5(5) . . . .
C14 C15 C16 C17 0.3(8) . . . .
O4 C16 C17 C18 -179.2(5) . . . .
C15 C16 C17 C18 0.0(8) . . . .
C16 C17 C18 C13 0.7(9) . . . .
C14 C13 C18 C17 -1.7(8) . . . .
B1 C13 C18 C17 177.0(5) . . . .
C16 O4 C19 C20 169.0(5) . . . .
C16 O4 C19 C21 -69.7(7) . . . .
C27 C22 C23 C24 0.3(8) . . . .
B2 C22 C23 C24 177.7(6) . . . .
C22 C23 C24 C25 -0.1(9) . . . .
C28 O5 C25 C26 -15.1(9) . . . .
C28 O5 C25 C24 166.3(6) . . . .
C23 C24 C25 O5 178.6(5) . . . .
C23 C24 C25 C26 -0.1(9) . . . .
O5 C25 C26 C27 -178.3(6) . . . .
C24 C25 C26 C27 0.2(9) . . . .
C25 C26 C27 C22 -0.1(9) . . . .
C23 C22 C27 C26 -0.2(9) . . . .
B2 C22 C27 C26 -177.5(6) . . . .
C25 O5 C28 C30 162.5(6) . . . .
C25 O5 C28 C29 -74.8(7) . . . .
Au1 O1 B1 O2 -1.8(8) . . . .
Au1 O1 B1 C13 -179.3(4) . . . .
B2 O2 B1 O1 -2.0(9) . . . .
B2 O2 B1 C13 175.6(5) . . . .
C14 C13 B1 O1 170.5(5) . . . .
C18 C13 B1 O1 -8.1(8) . . . .
C14 C13 B1 O2 -7.2(7) . . . .
C18 C13 B1 O2 174.2(5) . . . .
Au1 O3 B2 O2 16.8(8) . . . .
Au1 O3 B2 C22 -163.5(4) . . . .
B1 O2 B2 O3 -6.5(9) . . . .
B1 O2 B2 C22 173.9(5) . . . .
C27 C22 B2 O3 -163.1(5) . . . .
C23 C22 B2 O3 19.7(8) . . . .
C27 C22 B2 O2 16.6(8) . . . .
C23 C22 B2 O2 -160.6(5) . . . .
